data_1567000
loop_
_publ_author_name
'Karandikar, Shubhendu S.'
'Bhattacharjee, Avik'
'Metze, Bryan E.'
'Javaly, Nicole'
'Valente, Edward J.'
'McCormick, Theresa M.'
'Stuart, David R.'

_publ_section_title
;
 Orbital analysis of bonding in diarylhalonium salts and relevance to
 periodic trends in structure and reactivity.
;
_journal_issue 22
_journal_name_full 'Chemical science'
_journal_page_first 6532
_journal_page_last 6540
_journal_paper_doi 10.1039/d2sc02332f
_journal_volume 13
_journal_year 2022
_chemical_formula_sum 'C47 H28 B F24 I'
_chemical_formula_weight 1186.4
_chemical_name_systematic 'Mesitylphenyliodonium tetra(3,5-ditrifluoromethylphenyl)borate'
_space_group_IT_number 2
_space_group_name_Hall '-P 1'
_space_group_name_H-M_alt 'P -1'
_symmetry_cell_setting triclinic
_symmetry_Int_Tables_number 2
_symmetry_space_group_name_Hall '-P 1'
_symmetry_space_group_name_H-M 'P -1'
_atom_sites_solution_hydrogens geom
_audit_creation_date 2021-11-24T07:00:58-00:00
_audit_creation_method 'WinGX routine CIF_UPDATE'
_audit_update_record
;
2021-11-24 deposited with the CCDC.	2022-05-10 downloaded from the CCDC.
;
_cell_angle_alpha 79.342(5)
_cell_angle_beta 83.823(5)
_cell_angle_gamma 68.734(5)
_cell_formula_units_Z 2
_cell_length_a 12.5291(7)
_cell_length_b 12.8808(8)
_cell_length_c 15.7078(9)
_cell_measurement_reflns_used 11307
_cell_measurement_temperature 110(2)
_cell_measurement_theta_max 32.331
_cell_measurement_theta_min 2.259
_cell_volume 2319.4(2)
_computing_cell_refinement 'CrysAlisPro 1.171.40.67a (Rigaku OD, 2019)'
_computing_data_collection 'CrysAlisPro 1.171.40.67a (Rigaku OD, 2019)'
_computing_data_reduction 'CrysAlisPro 1.171.40.67a (Rigaku OD, 2019)'
_computing_molecular_graphics WinGX
_computing_publication_material WinGX
_computing_structure_refinement 'SHELXL-2018/1 (Sheldrick, 2018)'
_computing_structure_solution 'SHELXS-97 (Sheldrick, 1997)'
_diffrn_ambient_environment N~2~
_diffrn_ambient_temperature 110(2)
_diffrn_detector 'CCD plate'
_diffrn_detector_area_resol_mean 16.0309
_diffrn_detector_type Sapphire3
_diffrn_measured_fraction_theta_full 1
_diffrn_measured_fraction_theta_max 0.923
_diffrn_measurement_device 'four-circle diffractometer'
_diffrn_measurement_device_type 'Xcalibur, Sapphire3, Gemini'
_diffrn_measurement_method '\w scans'
_diffrn_orient_matrix_type 'CrysAlisPro convention (1999,Acta A55,543-557)'
_diffrn_orient_matrix_UB_11 0.0105111
_diffrn_orient_matrix_UB_12 -0.0214849
_diffrn_orient_matrix_UB_13 -0.0397501
_diffrn_orient_matrix_UB_21 -0.0423125
_diffrn_orient_matrix_UB_22 -0.0251498
_diffrn_orient_matrix_UB_23 0.0126304
_diffrn_orient_matrix_UB_31 -0.0423817
_diffrn_orient_matrix_UB_32 0.0499276
_diffrn_orient_matrix_UB_33 -0.0194054
_diffrn_radiation_monochromator graphite
_diffrn_radiation_probe x-ray
_diffrn_radiation_type MoK\a
_diffrn_radiation_wavelength 0.71073
_diffrn_reflns_av_R_equivalents 0.0427
_diffrn_reflns_av_unetI/netI 0.0472
_diffrn_reflns_Laue_measured_fraction_full 1
_diffrn_reflns_Laue_measured_fraction_max 0.923
_diffrn_reflns_limit_h_max 18
_diffrn_reflns_limit_h_min -18
_diffrn_reflns_limit_k_max 19
_diffrn_reflns_limit_k_min -18
_diffrn_reflns_limit_l_max 22
_diffrn_reflns_limit_l_min -22
_diffrn_reflns_number 23746
_diffrn_reflns_point_group_measured_fraction_full 1
_diffrn_reflns_point_group_measured_fraction_max 0.923
_diffrn_reflns_theta_full 25.242
_diffrn_reflns_theta_max 32.263
_diffrn_reflns_theta_min 1.974
_diffrn_source 'fine-focus sealed X-ray tube'
_diffrn_source_type 'Enhance (Mo) X-ray Source'
_diffrn_standards_decay_% <2%
_diffrn_standards_interval_count 50
_diffrn_standards_number 2
_exptl_absorpt_coefficient_mu 0.822
_exptl_absorpt_correction_T_max 1
_exptl_absorpt_correction_T_min 0.87216
_exptl_absorpt_correction_type multi-scan
_exptl_absorpt_process_details
;
        CrysAlisPro 1.171.40.67a (Rigaku Oxford Diffraction, 2019)
        Empirical absorption correction using spherical harmonics,
 implemented in SCALE3 ABSPACK scaling algorithm.
;
_exptl_crystal_colour yellow
_exptl_crystal_density_diffrn 1.699
_exptl_crystal_description prism
_exptl_crystal_F_000 1168
_exptl_crystal_size_max 0.56
_exptl_crystal_size_mid 0.46
_exptl_crystal_size_min 0.35
_refine_diff_density_max 3.876
_refine_diff_density_min -1.898
_refine_diff_density_rms 0.149
_refine_ls_extinction_method none
_refine_ls_goodness_of_fit_ref 0.979
_refine_ls_hydrogen_treatment constr
_refine_ls_matrix_type full
_refine_ls_number_parameters 715
_refine_ls_number_reflns 23746
_refine_ls_number_restraints 30
_refine_ls_restrained_S_all 0.981
_refine_ls_R_factor_all 0.0726
_refine_ls_R_factor_gt 0.0545
_refine_ls_shift/su_max 0.002
_refine_ls_shift/su_mean 0
_refine_ls_structure_factor_coef Fsqd
_refine_ls_weighting_details 'w=1/[\s^2^(Fo^2^)+(0.1100P)^2^] where P=(Fo^2^+2Fc^2^)/3'
_refine_ls_weighting_scheme calc
_refine_ls_wR_factor_gt 0.157
_refine_ls_wR_factor_ref 0.1653
_reflns_Friedel_coverage 0
_reflns_number_gt 16836
_reflns_number_total 23746
_reflns_threshold_expression 'I > 2\s(I)'
_cod_data_source_file d2sc02332f3.cif
_cod_data_source_block up492_twin1_hklf5
_cod_depositor_comments 'Adding full bibliography for 1566998--1567000.cif.'
_cod_database_code 1567000
_refine_constraints
;
Two of the trifluoromethyl groups have large librations which were modelled
with two trigonal sets of three fluorines, major component 0.50 and 0.76
occupancy. C-F distances were constrained to 1.322 A; and F...F distances 
were constrained to 2.13 A.  30 restraints in all. 
;

loop_
_symmetry_equiv_pos_as_xyz
'x, y, z'
'-x, -y, -z'

loop_
_atom_site_label
_atom_site_type_symbol
_atom_site_fract_x
_atom_site_fract_y
_atom_site_fract_z
_atom_site_U_iso_or_equiv
_atom_site_adp_type
_atom_site_occupancy
_atom_site_site_symmetry_order
_atom_site_calc_flag
_atom_site_refinement_flags_posn
_atom_site_refinement_flags_adp
_atom_site_refinement_flags_occupancy
_atom_site_disorder_assembly
_atom_site_disorder_group
C1 C -0.0759(3) 0.1324(3) 0.7336(2) 0.0238(6) Uani 1 1 d . . . . .
C2 C -0.0584(3) 0.1748(3) 0.6486(2) 0.0277(7) Uani 1 1 d . . . . .
H2 H -0.02234 0.229502 0.633441 0.033 Uiso 1 1 calc R U . . .
C3 C -0.0953(3) 0.1346(3) 0.5860(2) 0.0303(7) Uani 1 1 d . . . . .
H3 H -0.084013 0.161706 0.5265 0.036 Uiso 1 1 calc R U . . .
C4 C -0.1485(3) 0.0554(3) 0.6087(3) 0.0342(8) Uani 1 1 d . . . . .
H4 H -0.172373 0.02771 0.564914 0.041 Uiso 1 1 calc R U . . .
C5 C -0.1667(3) 0.0170(4) 0.6949(3) 0.0396(9) Uani 1 1 d . . . . .
H5 H -0.205035 -0.03574 0.710209 0.047 Uiso 1 1 calc R U . . .
C6 C -0.1293(3) 0.0549(3) 0.7602(2) 0.0316(8) Uani 1 1 d . . . . .
H6 H -0.140357 0.028356 0.81985 0.038 Uiso 1 1 calc R U . . .
C7 C 0.0629(3) 0.2934(3) 0.7662(2) 0.0205(6) Uani 1 1 d . . . . .
C8 C 0.1729(3) 0.2441(3) 0.7301(2) 0.0221(6) Uani 1 1 d . . . . .
C9 C 0.2269(3) 0.3186(3) 0.6919(2) 0.0283(7) Uani 1 1 d . . . . .
H9 H 0.300839 0.289352 0.664886 0.034 Uiso 1 1 calc R U . . .
C10 C 0.1779(3) 0.4345(3) 0.6912(2) 0.0306(8) Uani 1 1 d . . . . .
C11 C 0.0685(4) 0.4768(3) 0.7288(3) 0.0328(8) Uani 1 1 d . . . . .
H11 H 0.0344 0.555852 0.728431 0.039 Uiso 1 1 calc R U . . .
C12 C 0.0072(3) 0.4091(3) 0.7666(2) 0.0278(7) Uani 1 1 d . . . . .
C13 C 0.2322(3) 0.1199(3) 0.7300(3) 0.0368(9) Uani 1 1 d . . . . .
H13A H 0.306607 0.106467 0.698407 0.055 Uiso 1 1 calc R U . . .
H13B H 0.184922 0.091283 0.701674 0.055 Uiso 1 1 calc R U . . .
H13C H 0.243881 0.080745 0.789865 0.055 Uiso 1 1 calc R U . . .
C14 C 0.2414(5) 0.5113(4) 0.6529(3) 0.0534(13) Uani 1 1 d . . . . .
H14A H 0.198127 0.566602 0.605769 0.08 Uiso 1 1 calc R U . . .
H14B H 0.316938 0.467116 0.630039 0.08 Uiso 1 1 calc R U . . .
H14C H 0.250859 0.550697 0.697693 0.08 Uiso 1 1 calc R U . . .
C15 C -0.1130(3) 0.4592(4) 0.8058(3) 0.0441(11) Uani 1 1 d . . . . .
H15A H -0.112057 0.43832 0.86899 0.066 Uiso 1 1 calc R U . . .
H15B H -0.164603 0.429997 0.783097 0.066 Uiso 1 1 calc R U . . .
H15C H -0.140058 0.541528 0.790434 0.066 Uiso 1 1 calc R U . . .
C16 C 0.5643(2) 0.1988(2) 0.20985(17) 0.0118(5) Uani 1 1 d . . . . .
C17 C 0.6274(2) 0.1985(2) 0.27827(18) 0.0144(5) Uani 1 1 d . . . . .
H17 H 0.588822 0.213902 0.332484 0.017 Uiso 1 1 calc R U . . .
C18 C 0.7458(2) 0.1761(2) 0.26912(19) 0.0158(5) Uani 1 1 d . . . . .
C19 C 0.8056(2) 0.1531(2) 0.1907(2) 0.0168(5) Uani 1 1 d . . . . .
H19 H 0.885567 0.139451 0.183758 0.02 Uiso 1 1 calc R U . . .
C20 C 0.7443(2) 0.1508(2) 0.12312(19) 0.0165(5) Uani 1 1 d . . . . .
C21 C 0.6264(2) 0.1732(2) 0.13253(18) 0.0146(5) Uani 1 1 d . . . . .
H21 H 0.587145 0.17098 0.084796 0.018 Uiso 1 1 calc R U . . .
C22 C 0.8104(3) 0.1723(3) 0.3451(2) 0.0247(7) Uani 1 1 d . . . . .
C23 C 0.8048(3) 0.1184(3) 0.0395(2) 0.0259(7) Uani 1 1 d . . . . .
C24 C 0.3555(2) 0.2715(2) 0.13688(18) 0.0130(5) Uani 1 1 d . . . . .
C25 C 0.3782(2) 0.3550(2) 0.07570(19) 0.0167(5) Uani 1 1 d . . . . .
H25 H 0.443601 0.373696 0.081091 0.02 Uiso 1 1 calc R U . . .
C26 C 0.3063(3) 0.4124(3) 0.0060(2) 0.0191(6) Uani 1 1 d . . . . .
C27 C 0.2101(3) 0.3880(2) -0.0039(2) 0.0196(6) Uani 1 1 d . . . . .
H27 H 0.16223 0.426174 -0.051259 0.023 Uiso 1 1 calc R U . . .
C28 C 0.1853(3) 0.3068(2) 0.0570(2) 0.0187(6) Uani 1 1 d . . . . .
C29 C 0.2568(2) 0.2494(2) 0.12560(19) 0.0164(5) Uani 1 1 d . . . . .
H29 H 0.237995 0.193382 0.166092 0.02 Uiso 1 1 calc R U . . .
C30 C 0.3338(3) 0.5027(3) -0.0562(2) 0.0326(8) Uani 1 1 d . . . . .
C31 C 0.0816(3) 0.2792(3) 0.0505(3) 0.0307(8) Uani 1 1 d D . . . .
C32 C 0.4372(2) 0.0780(2) 0.25021(17) 0.0125(5) Uani 1 1 d . . . . .
C33 C 0.4442(2) 0.0219(2) 0.33595(18) 0.0136(5) Uani 1 1 d . . . . .
H33 H 0.439403 0.062575 0.381713 0.016 Uiso 1 1 calc R U . . .
C34 C 0.4582(2) -0.0927(2) 0.35584(19) 0.0156(5) Uani 1 1 d . . . . .
C35 C 0.4680(3) -0.1564(3) 0.2914(2) 0.0200(6) Uani 1 1 d . . . . .
H35 H 0.476249 -0.233793 0.305292 0.024 Uiso 1 1 calc R U . . .
C36 C 0.4654(3) -0.1033(3) 0.2058(2) 0.0205(6) Uani 1 1 d . . . . .
C37 C 0.4497(2) 0.0109(2) 0.18580(19) 0.0174(5) Uani 1 1 d . . . . .
H37 H 0.447391 0.044832 0.12662 0.021 Uiso 1 1 calc R U . . .
C38 C 0.4685(3) -0.1469(3) 0.4495(2) 0.0227(6) Uani 1 1 d . . . . .
C39 C 0.4843(4) -0.1725(3) 0.1354(3) 0.0389(10) Uani 1 1 d D . . . .
C40 C 0.3613(2) 0.2865(2) 0.29862(18) 0.0128(5) Uani 1 1 d . . . . .
C41 C 0.2698(2) 0.2669(2) 0.34983(18) 0.0140(5) Uani 1 1 d . . . . .
H41 H 0.249934 0.204444 0.343208 0.017 Uiso 1 1 calc R U . . .
C42 C 0.2065(2) 0.3358(2) 0.41038(19) 0.0169(5) Uani 1 1 d . . . . .
C43 C 0.2313(3) 0.4288(3) 0.4216(2) 0.0195(6) Uani 1 1 d . . . . .
H43 H 0.188858 0.475489 0.462924 0.023 Uiso 1 1 calc R U . . .
C44 C 0.3203(3) 0.4515(3) 0.3705(2) 0.0194(6) Uani 1 1 d . . . . .
C45 C 0.3834(2) 0.3822(2) 0.31009(19) 0.0160(5) Uani 1 1 d . . . . .
H45 H 0.443069 0.400678 0.275704 0.019 Uiso 1 1 calc R U . . .
C46 C 0.1154(3) 0.3032(3) 0.4652(2) 0.0223(6) Uani 1 1 d . . . . .
C47 C 0.3496(3) 0.5528(3) 0.3773(3) 0.0308(8) Uani 1 1 d . . . . .
F1 F 0.76062(19) 0.1939(2) -0.02941(14) 0.0415(6) Uani 1 1 d . . . . .
F2 F 0.8005(2) 0.0201(2) 0.02411(16) 0.0438(6) Uani 1 1 d . . . . .
F3 F 0.91703(17) 0.1022(2) 0.03753(15) 0.0400(6) Uani 1 1 d . . . . .
F4 F 0.90231(18) 0.2021(2) 0.32219(17) 0.0475(7) Uani 1 1 d . . . . .
F5 F 0.8498(2) 0.06667(19) 0.39017(16) 0.0444(6) Uani 1 1 d . . . . .
F6 F 0.74667(16) 0.23795(17) 0.40179(13) 0.0260(4) Uani 1 1 d . . . . .
F7 F 0.4439(2) 0.4745(3) -0.0804(2) 0.0641(9) Uani 1 1 d . . . . .
F8 F 0.2775(3) 0.5325(3) -0.1278(2) 0.0867(13) Uani 1 1 d . . . . .
F9 F 0.3102(5) 0.5944(2) -0.0231(2) 0.1092(18) Uani 1 1 d . . . . .
F10 F 0.0461(10) 0.2944(13) -0.0253(4) 0.092(5) Uani 0.500(14) 1 d D U P . .
F11 F -0.0107(5) 0.3471(8) 0.0923(10) 0.094(5) Uani 0.500(14) 1 d D . P . .
F12 F 0.0849(6) 0.1789(5) 0.0882(7) 0.056(3) Uani 0.500(14) 1 d D . P . .
F13 F 0.39290(19) -0.08293(18) 0.50258(13) 0.0346(5) Uani 1 1 d . . . . .
F14 F 0.57191(19) -0.1659(2) 0.47805(14) 0.0410(6) Uani 1 1 d . . . . .
F15 F 0.4537(3) -0.24599(19) 0.46319(16) 0.0501(7) Uani 1 1 d . . . . .
F16 F 0.4454(7) -0.1120(3) 0.0603(3) 0.055(2) Uani 0.769(19) 1 d D . P . .
F17 F 0.4297(8) -0.2444(5) 0.1513(3) 0.086(4) Uani 0.769(19) 1 d D . P . .
F18 F 0.5915(5) -0.2282(10) 0.1209(7) 0.122(6) Uani 0.769(19) 1 d D . P . .
F19 F 0.15892(19) 0.2063(2) 0.51955(16) 0.0400(6) Uani 1 1 d . . . . .
F20 F 0.0434(2) 0.2836(2) 0.41814(15) 0.0457(6) Uani 1 1 d . . . . .
F21 F 0.0520(2) 0.3787(2) 0.51479(19) 0.0503(7) Uani 1 1 d . . . . .
F22 F 0.2939(3) 0.6050(2) 0.44310(18) 0.0522(7) Uani 1 1 d . . . . .
F23 F 0.3188(3) 0.6324(2) 0.3068(2) 0.0644(9) Uani 1 1 d . . . . .
F24 F 0.4588(2) 0.5294(3) 0.3836(3) 0.0897(14) Uani 1 1 d . . . . .
I I -0.01753(2) 0.18378(2) 0.83483(2) 0.03450(9) Uani 1 1 d . . . . .
B B 0.4295(3) 0.2103(3) 0.2241(2) 0.0130(5) Uani 1 1 d . . . . .
F110 F 0.1081(6) 0.1992(10) -0.0027(10) 0.108(6) Uani 0.500(14) 1 d D . P . .
F111 F 0.0013(6) 0.3607(7) 0.0079(8) 0.073(4) Uani 0.500(14) 1 d D . P . .
F112 F 0.0422(10) 0.2380(14) 0.1181(5) 0.105(7) Uani 0.500(14) 1 d D . P . .
F116 F 0.539(4) -0.1380(18) 0.0659(13) 0.102(16) Uani 0.231(19) 1 d D . P . .
F118 F 0.549(3) -0.2752(11) 0.1578(12) 0.072(9) Uani 0.231(19) 1 d D . P . .
F117 F 0.3952(18) -0.176(3) 0.108(3) 0.21(3) Uani 0.231(19) 1 d D . P . .

loop_
_atom_site_aniso_label
_atom_site_aniso_U_11
_atom_site_aniso_U_22
_atom_site_aniso_U_33
_atom_site_aniso_U_23
_atom_site_aniso_U_13
_atom_site_aniso_U_12
C1 0.0165(13) 0.0306(17) 0.0246(16) -0.0014(13) -0.0001(11) -0.0100(13)
C2 0.0273(16) 0.0354(18) 0.0223(16) 0.0019(14) 0.0024(12) -0.0174(14)
C3 0.0240(16) 0.043(2) 0.0211(16) -0.0020(15) 0.0009(12) -0.0105(15)
C4 0.0279(17) 0.047(2) 0.0316(19) -0.0064(16) -0.0068(14) -0.0158(16)
C5 0.038(2) 0.044(2) 0.044(2) 0.0060(18) -0.0089(17) -0.0274(18)
C6 0.0282(17) 0.040(2) 0.0273(18) 0.0060(15) -0.0024(14) -0.0175(15)
C7 0.0199(13) 0.0235(15) 0.0168(14) -0.0020(11) -0.0005(11) -0.0067(12)
C8 0.0201(14) 0.0179(14) 0.0247(16) -0.0010(12) 0.0005(12) -0.0037(12)
C9 0.0232(15) 0.0284(17) 0.0321(18) 0.0004(14) 0.0006(13) -0.0104(14)
C10 0.044(2) 0.0227(16) 0.0294(18) 0.0030(14) -0.0085(16) -0.0180(15)
C11 0.045(2) 0.0162(15) 0.0332(19) -0.0043(13) -0.0131(16) -0.0023(15)
C12 0.0266(16) 0.0296(17) 0.0189(15) -0.0075(13) -0.0080(12) 0.0035(14)
C13 0.0334(19) 0.0225(17) 0.048(2) -0.0021(16) 0.0070(17) -0.0068(15)
C14 0.076(3) 0.044(2) 0.055(3) 0.013(2) -0.018(3) -0.045(3)
C15 0.0290(19) 0.052(3) 0.034(2) -0.0166(19) -0.0069(16) 0.0118(18)
C16 0.0122(11) 0.0100(11) 0.0129(11) -0.0009(9) 0.0007(9) -0.0042(9)
C17 0.0142(12) 0.0142(12) 0.0140(12) -0.0023(10) 0.0004(9) -0.0043(10)
C18 0.0138(12) 0.0161(13) 0.0183(13) -0.0035(10) -0.0025(10) -0.0055(10)
C19 0.0105(11) 0.0157(13) 0.0234(15) -0.0034(11) 0.0027(10) -0.0044(10)
C20 0.0146(12) 0.0162(13) 0.0174(13) -0.0019(10) 0.0040(10) -0.0054(10)
C21 0.0140(12) 0.0152(13) 0.0136(12) -0.0018(10) 0.0006(10) -0.0046(10)
C22 0.0169(13) 0.0313(17) 0.0278(17) -0.0101(13) -0.0039(12) -0.0072(13)
C23 0.0178(14) 0.0339(17) 0.0204(15) -0.0018(13) 0.0041(11) -0.0051(13)
C24 0.0127(11) 0.0123(12) 0.0132(12) -0.0019(9) 0.0005(9) -0.0039(10)
C25 0.0199(13) 0.0149(13) 0.0161(13) -0.0016(10) -0.0015(10) -0.0072(11)
C26 0.0252(14) 0.0166(14) 0.0142(13) -0.0014(11) -0.0001(11) -0.0064(12)
C27 0.0231(14) 0.0150(13) 0.0176(14) -0.0017(11) -0.0061(11) -0.0021(11)
C28 0.0187(13) 0.0180(14) 0.0196(14) -0.0039(11) -0.0048(11) -0.0050(11)
C29 0.0165(12) 0.0170(13) 0.0163(13) -0.0029(10) -0.0013(10) -0.0062(11)
C30 0.043(2) 0.0248(17) 0.0261(18) 0.0105(14) -0.0081(15) -0.0121(15)
C31 0.0264(16) 0.0309(18) 0.036(2) 0.0018(15) -0.0159(15) -0.0114(14)
C32 0.0100(11) 0.0148(12) 0.0124(12) -0.0025(10) -0.0016(9) -0.0035(10)
C33 0.0123(11) 0.0141(12) 0.0138(12) -0.0025(10) -0.0003(9) -0.0041(10)
C34 0.0168(12) 0.0169(13) 0.0141(13) -0.0019(10) 0.0002(10) -0.0074(11)
C35 0.0248(14) 0.0150(13) 0.0230(15) -0.0047(11) -0.0036(12) -0.0086(12)
C36 0.0251(14) 0.0171(14) 0.0209(15) -0.0078(11) -0.0044(12) -0.0059(12)
C37 0.0203(13) 0.0182(14) 0.0140(13) -0.0038(10) -0.0016(10) -0.0060(11)
C38 0.0297(16) 0.0164(14) 0.0194(15) 0.0008(11) -0.0020(12) -0.0066(12)
C39 0.059(3) 0.0252(18) 0.033(2) -0.0145(15) -0.0126(19) -0.0078(18)
C40 0.0111(11) 0.0123(12) 0.0129(12) -0.0003(9) -0.0011(9) -0.0022(10)
C41 0.0118(11) 0.0145(12) 0.0157(13) -0.0031(10) 0.0011(9) -0.0048(10)
C42 0.0132(12) 0.0196(14) 0.0154(13) -0.0018(10) 0.0021(10) -0.0040(11)
C43 0.0174(13) 0.0193(14) 0.0201(14) -0.0082(11) 0.0017(11) -0.0026(11)
C44 0.0203(13) 0.0191(14) 0.0204(14) -0.0055(11) -0.0009(11) -0.0078(12)
C45 0.0135(12) 0.0163(13) 0.0183(13) -0.0037(10) 0.0018(10) -0.0057(10)
C46 0.0167(13) 0.0244(15) 0.0234(15) -0.0048(12) 0.0056(11) -0.0058(12)
C47 0.0326(18) 0.0250(17) 0.041(2) -0.0171(15) 0.0075(15) -0.0137(15)
F1 0.0362(12) 0.0557(15) 0.0163(10) 0.0034(10) 0.0074(9) -0.0038(11)
F2 0.0492(14) 0.0488(14) 0.0397(14) -0.0285(11) 0.0149(11) -0.0190(12)
F3 0.0175(9) 0.0703(16) 0.0300(12) -0.0128(11) 0.0106(8) -0.0138(10)
F4 0.0234(10) 0.0880(19) 0.0480(15) -0.0296(14) 0.0017(10) -0.0315(12)
F5 0.0495(14) 0.0325(12) 0.0411(14) -0.0076(10) -0.0292(11) 0.0059(11)
F6 0.0236(9) 0.0302(10) 0.0276(10) -0.0148(8) -0.0027(8) -0.0081(8)
F7 0.0545(16) 0.0649(18) 0.068(2) 0.0325(15) -0.0035(14) -0.0350(14)
F8 0.094(2) 0.123(3) 0.0545(19) 0.064(2) -0.0490(18) -0.077(2)
F9 0.236(5) 0.0303(15) 0.066(2) -0.0061(15) 0.037(3) -0.065(2)
F10 0.118(9) 0.199(13) 0.019(3) 0.016(5) -0.033(4) -0.133(10)
F11 0.022(3) 0.086(7) 0.199(15) -0.087(8) 0.022(5) -0.026(4)
F12 0.037(4) 0.035(3) 0.099(9) 0.025(3) -0.036(4) -0.023(3)
F13 0.0410(12) 0.0331(11) 0.0191(10) 0.0018(8) 0.0081(8) -0.0061(9)
F14 0.0333(11) 0.0560(15) 0.0228(11) 0.0072(10) -0.0113(9) -0.0065(11)
F15 0.097(2) 0.0300(12) 0.0320(13) 0.0069(10) -0.0029(13) -0.0377(13)
F16 0.112(5) 0.041(2) 0.0210(18) -0.0133(14) -0.012(2) -0.033(3)
F17 0.194(11) 0.060(4) 0.045(3) -0.015(2) -0.008(4) -0.090(6)
F18 0.064(3) 0.166(11) 0.124(9) -0.133(9) -0.014(4) 0.028(5)
F19 0.0315(11) 0.0394(12) 0.0362(13) 0.0119(10) 0.0108(9) -0.0093(10)
F20 0.0349(12) 0.0838(18) 0.0315(12) -0.0033(12) 0.0028(9) -0.0404(13)
F21 0.0453(14) 0.0394(13) 0.0644(17) -0.0252(12) 0.0428(12) -0.0171(11)
F22 0.0822(19) 0.0382(13) 0.0504(16) -0.0319(12) 0.0250(14) -0.0337(14)
F23 0.117(3) 0.0388(14) 0.0525(18) -0.0069(12) 0.0089(17) -0.0491(16)
F24 0.0363(14) 0.0576(18) 0.201(4) -0.077(2) -0.004(2) -0.0205(14)
I 0.03886(14) 0.05692(18) 0.01712(11) -0.00127(9) 0.00449(8) -0.03169(12)
B 0.0143(13) 0.0171(14) 0.0103(13) -0.0021(11) 0.0008(10) -0.0092(11)
F110 0.041(4) 0.110(8) 0.214(15) -0.118(10) -0.008(6) -0.030(5)
F111 0.034(4) 0.063(5) 0.115(10) 0.020(5) -0.053(5) -0.013(3)
F112 0.095(9) 0.234(19) 0.037(4) 0.038(7) -0.031(5) -0.138(12)
F116 0.22(4) 0.075(15) 0.045(11) -0.043(10) 0.062(18) -0.09(2)
F118 0.12(2) 0.021(7) 0.048(10) -0.027(6) -0.020(10) 0.024(8)
F117 0.087(15) 0.31(6) 0.29(6) -0.25(5) -0.05(3) -0.05(3)

loop_
_atom_type_symbol
_atom_type_description
_atom_type_scat_dispersion_real
_atom_type_scat_dispersion_imag
_atom_type_scat_source
C C 0.0033 0.0016 'International Tables Vol C Tables 4.2.6.8 and 6.1.1.4'
H H 0 0 'International Tables Vol C Tables 4.2.6.8 and 6.1.1.4'
B B 0.0013 0.0007 'International Tables Vol C Tables 4.2.6.8 and 6.1.1.4'
F F 0.0171 0.0103 'International Tables Vol C Tables 4.2.6.8 and 6.1.1.4'
I I -0.4742 1.8119 'International Tables Vol C Tables 4.2.6.8 and 6.1.1.4'

loop_
_geom_angle_atom_site_label_1
_geom_angle_atom_site_label_2
_geom_angle_atom_site_label_3
_geom_angle
_geom_angle_site_symmetry_1
_geom_angle_site_symmetry_3
_geom_angle_publ_flag
C2 C1 C6 124.4(3) . . ?
C2 C1 I 120.5(2) . . ?
C6 C1 I 115.1(3) . . ?
C1 C2 C3 117.2(3) . . ?
C1 C2 H2 121.4 . . ?
C3 C2 H2 121.4 . . ?
C2 C3 C4 121.0(3) . . ?
C2 C3 H3 119.5 . . ?
C4 C3 H3 119.5 . . ?
C5 C4 C3 119.8(4) . . ?
C5 C4 H4 120.1 . . ?
C3 C4 H4 120.1 . . ?
C4 C5 C6 120.8(4) . . ?
C4 C5 H5 119.6 . . ?
C6 C5 H5 119.6 . . ?
C1 C6 C5 116.7(3) . . ?
C1 C6 H6 121.7 . . ?
C5 C6 H6 121.7 . . ?
C8 C7 C12 124.9(3) . . ?
C8 C7 I 117.0(2) . . ?
C12 C7 I 117.8(2) . . ?
C9 C8 C7 115.3(3) . . ?
C9 C8 C13 120.0(3) . . ?
C7 C8 C13 124.7(3) . . ?
C8 C9 C10 123.0(3) . . ?
C8 C9 H9 118.5 . . ?
C10 C9 H9 118.5 . . ?
C11 C10 C9 118.1(3) . . ?
C11 C10 C14 120.6(4) . . ?
C9 C10 C14 121.3(4) . . ?
C12 C11 C10 122.9(3) . . ?
C12 C11 H11 118.6 . . ?
C10 C11 H11 118.6 . . ?
C11 C12 C7 115.7(3) . . ?
C11 C12 C15 121.1(4) . . ?
C7 C12 C15 123.2(4) . . ?
C8 C13 H13A 109.5 . . ?
C8 C13 H13B 109.5 . . ?
H13A C13 H13B 109.5 . . ?
C8 C13 H13C 109.5 . . ?
H13A C13 H13C 109.5 . . ?
H13B C13 H13C 109.5 . . ?
C10 C14 H14A 109.5 . . ?
C10 C14 H14B 109.5 . . ?
H14A C14 H14B 109.5 . . ?
C10 C14 H14C 109.5 . . ?
H14A C14 H14C 109.5 . . ?
H14B C14 H14C 109.5 . . ?
C12 C15 H15A 109.5 . . ?
C12 C15 H15B 109.5 . . ?
H15A C15 H15B 109.5 . . ?
C12 C15 H15C 109.5 . . ?
H15A C15 H15C 109.5 . . ?
H15B C15 H15C 109.5 . . ?
C21 C16 C17 116.2(2) . . ?
C21 C16 B 121.7(2) . . ?
C17 C16 B 121.5(2) . . ?
C16 C17 C18 121.9(3) . . ?
C16 C17 H17 119 . . ?
C18 C17 H17 119 . . ?
C19 C18 C17 120.9(3) . . ?
C19 C18 C22 119.1(3) . . ?
C17 C18 C22 120.0(3) . . ?
C20 C19 C18 117.6(2) . . ?
C20 C19 H19 121.2 . . ?
C18 C19 H19 121.2 . . ?
C19 C20 C21 121.3(3) . . ?
C19 C20 C23 120.2(3) . . ?
C21 C20 C23 118.5(3) . . ?
C20 C21 C16 122.1(3) . . ?
C20 C21 H21 119 . . ?
C16 C21 H21 119 . . ?
F6 C22 F4 107.2(3) . . ?
F6 C22 F5 105.9(3) . . ?
F4 C22 F5 106.0(3) . . ?
F6 C22 C18 113.4(2) . . ?
F4 C22 C18 113.0(3) . . ?
F5 C22 C18 110.8(3) . . ?
F1 C23 F3 107.4(3) . . ?
F1 C23 F2 105.2(3) . . ?
F3 C23 F2 104.8(3) . . ?
F1 C23 C20 113.2(3) . . ?
F3 C23 C20 112.8(3) . . ?
F2 C23 C20 112.7(3) . . ?
C25 C24 C29 116.2(2) . . ?
C25 C24 B 123.5(2) . . ?
C29 C24 B 120.0(2) . . ?
C24 C25 C26 121.5(3) . . ?
C24 C25 H25 119.2 . . ?
C26 C25 H25 119.2 . . ?
C27 C26 C25 121.0(3) . . ?
C27 C26 C30 120.1(3) . . ?
C25 C26 C30 118.9(3) . . ?
C28 C27 C26 118.3(3) . . ?
C28 C27 H27 120.9 . . ?
C26 C27 H27 120.9 . . ?
C27 C28 C29 120.8(3) . . ?
C27 C28 C31 120.4(3) . . ?
C29 C28 C31 118.8(3) . . ?
C28 C29 C24 122.2(3) . . ?
C28 C29 H29 118.9 . . ?
C24 C29 H29 118.9 . . ?
F9 C30 F8 106.3(4) . . ?
F9 C30 F7 104.6(4) . . ?
F8 C30 F7 106.3(4) . . ?
F9 C30 C26 112.3(3) . . ?
F8 C30 C26 113.3(3) . . ?
F7 C30 C26 113.4(3) . . ?
F112 C31 F10 126.4(5) . . ?
F112 C31 F111 111.0(7) . . ?
F10 C31 F111 47.5(5) . . ?
F112 C31 F12 43.0(6) . . ?
F10 C31 F12 107.3(6) . . ?
F111 C31 F12 130.6(5) . . ?
F112 C31 F11 61.1(7) . . ?
F10 C31 F11 102.4(7) . . ?
F111 C31 F11 58.8(6) . . ?
F12 C31 F11 101.9(6) . . ?
F112 C31 F110 104.4(7) . . ?
F10 C31 F110 53.8(6) . . ?
F111 C31 F110 100.5(6) . . ?
F12 C31 F110 64.0(6) . . ?
F11 C31 F110 140.0(5) . . ?
F112 C31 C28 117.0(4) . . ?
F10 C31 C28 116.4(4) . . ?
F111 C31 C28 113.4(4) . . ?
F12 C31 C28 116.0(4) . . ?
F11 C31 C28 111.0(4) . . ?
F110 C31 C28 108.6(4) . . ?
C33 C32 C37 115.8(3) . . ?
C33 C32 B 122.8(2) . . ?
C37 C32 B 121.0(2) . . ?
C34 C33 C32 121.6(3) . . ?
C34 C33 H33 119.2 . . ?
C32 C33 H33 119.2 . . ?
C35 C34 C33 121.4(3) . . ?
C35 C34 C38 120.5(3) . . ?
C33 C34 C38 118.0(3) . . ?
C34 C35 C36 117.9(3) . . ?
C34 C35 H35 121.1 . . ?
C36 C35 H35 121.1 . . ?
C35 C36 C37 120.9(3) . . ?
C35 C36 C39 118.6(3) . . ?
C37 C36 C39 120.5(3) . . ?
C36 C37 C32 122.3(3) . . ?
C36 C37 H37 118.8 . . ?
C32 C37 H37 118.8 . . ?
F15 C38 F13 106.9(3) . . ?
F15 C38 F14 106.6(3) . . ?
F13 C38 F14 105.6(3) . . ?
F15 C38 C34 112.6(3) . . ?
F13 C38 C34 113.0(2) . . ?
F14 C38 C34 111.7(3) . . ?
F117 C39 F118 106.4(14) . . ?
F117 C39 F18 131.6(12) . . ?
F118 C39 F18 46.5(10) . . ?
F117 C39 F17 46(2) . . ?
F118 C39 F17 65.7(13) . . ?
F18 C39 F17 108.1(6) . . ?
F117 C39 F116 104.8(13) . . ?
F118 C39 F116 103.5(11) . . ?
F18 C39 F116 60.6(14) . . ?
F17 C39 F116 133.2(11) . . ?
F117 C39 F16 60(2) . . ?
F118 C39 F16 133.3(8) . . ?
F18 C39 F16 106.2(6) . . ?
F17 C39 F16 103.4(4) . . ?
F116 C39 F16 49.4(17) . . ?
F117 C39 C36 115.6(12) . . ?
F118 C39 C36 112.5(8) . . ?
F18 C39 C36 112.3(4) . . ?
F17 C39 C36 112.9(4) . . ?
F116 C39 C36 113.1(8) . . ?
F16 C39 C36 113.4(3) . . ?
C41 C40 C45 115.5(3) . . ?
C41 C40 B 122.1(2) . . ?
C45 C40 B 122.2(2) . . ?
C42 C41 C40 122.6(3) . . ?
C42 C41 H41 118.7 . . ?
C40 C41 H41 118.7 . . ?
C43 C42 C41 120.9(3) . . ?
C43 C42 C46 121.0(3) . . ?
C41 C42 C46 118.1(3) . . ?
C42 C43 C44 117.8(3) . . ?
C42 C43 H43 121.1 . . ?
C44 C43 H43 121.1 . . ?
C43 C44 C45 121.1(3) . . ?
C43 C44 C47 120.7(3) . . ?
C45 C44 C47 118.2(3) . . ?
C44 C45 C40 122.2(3) . . ?
C44 C45 H45 118.9 . . ?
C40 C45 H45 118.9 . . ?
F21 C46 F19 105.7(3) . . ?
F21 C46 F20 107.4(3) . . ?
F19 C46 F20 104.4(3) . . ?
F21 C46 C42 114.1(3) . . ?
F19 C46 C42 112.0(2) . . ?
F20 C46 C42 112.5(3) . . ?
F24 C47 F22 108.4(3) . . ?
F24 C47 F23 106.0(4) . . ?
F22 C47 F23 104.3(3) . . ?
F24 C47 C44 113.0(3) . . ?
F22 C47 C44 113.1(3) . . ?
F23 C47 C44 111.4(3) . . ?
F111 F10 F110 133.0(9) . . ?
F111 F10 C31 67.4(5) . . ?
F110 F10 C31 67.3(6) . . ?
F111 F11 F112 105.1(7) . . ?
F111 F11 C31 58.2(5) . . ?
F112 F11 C31 54.7(5) . . ?
F112 F12 C31 64.4(7) . . ?
F112 F12 F110 120.9(9) . . ?
C31 F12 F110 60.2(5) . . ?
F116 F16 F117 116.6(15) . . ?
F116 F16 C39 65.1(9) . . ?
F117 F16 C39 57.5(11) . . ?
F117 F17 C39 64.2(13) . . ?
F117 F17 F118 114.0(17) . . ?
C39 F17 F118 56.0(7) . . ?
F118 F18 C39 66.2(10) . . ?
F118 F18 F116 121.6(17) . . ?
C39 F18 F116 60.7(11) . . ?
C7 I C1 102.23(12) . . ?
C40 B C16 113.0(2) . . ?
C40 B C24 104.7(2) . . ?
C16 B C24 113.3(2) . . ?
C40 B C32 112.6(2) . . ?
C16 B C32 102.8(2) . . ?
C24 B C32 110.7(2) . . ?
F10 F110 C31 58.9(4) . . ?
F10 F110 F12 104.5(7) . . ?
C31 F110 F12 55.7(5) . . ?
F10 F111 C31 65.0(5) . . ?
F10 F111 F11 122.2(8) . . ?
C31 F111 F11 63.0(5) . . ?
F12 F112 C31 72.6(8) . . ?
F12 F112 F11 132.5(11) . . ?
C31 F112 F11 64.2(6) . . ?
F16 F116 F18 119.3(17) . . ?
F16 F116 C39 65.5(14) . . ?
F18 F116 C39 58.7(7) . . ?
F18 F118 C39 67.4(9) . . ?
F18 F118 F17 120.2(14) . . ?
C39 F118 F17 58.3(10) . . ?
F17 F117 C39 70.1(14) . . ?
F17 F117 F16 128.2(18) . . ?
C39 F117 F16 62.4(13) . . ?

loop_
_geom_bond_atom_site_label_1
_geom_bond_atom_site_label_2
_geom_bond_distance
_geom_bond_site_symmetry_2
_geom_bond_publ_flag
C1 C2 1.372(5) . ?
C1 C6 1.375(5) . ?
C1 I 2.119(3) . ?
C2 C3 1.381(5) . ?
C2 H2 0.95 . ?
C3 C4 1.385(5) . ?
C3 H3 0.95 . ?
C4 C5 1.377(6) . ?
C4 H4 0.95 . ?
C5 C6 1.402(6) . ?
C5 H5 0.95 . ?
C6 H6 0.95 . ?
C7 C8 1.398(4) . ?
C7 C12 1.399(5) . ?
C7 I 2.099(3) . ?
C8 C9 1.382(5) . ?
C8 C13 1.500(5) . ?
C9 C10 1.391(5) . ?
C9 H9 0.95 . ?
C10 C11 1.388(6) . ?
C10 C14 1.491(5) . ?
C11 C12 1.378(6) . ?
C11 H11 0.95 . ?
C12 C15 1.518(5) . ?
C13 H13A 0.98 . ?
C13 H13B 0.98 . ?
C13 H13C 0.98 . ?
C14 H14A 0.98 . ?
C14 H14B 0.98 . ?
C14 H14C 0.98 . ?
C15 H15A 0.98 . ?
C15 H15B 0.98 . ?
C15 H15C 0.98 . ?
C16 C21 1.396(4) . ?
C16 C17 1.399(4) . ?
C16 B 1.635(4) . ?
C17 C18 1.401(4) . ?
C17 H17 0.95 . ?
C18 C19 1.394(4) . ?
C18 C22 1.496(4) . ?
C19 C20 1.386(4) . ?
C19 H19 0.95 . ?
C20 C21 1.395(4) . ?
C20 C23 1.494(4) . ?
C21 H21 0.95 . ?
C22 F6 1.334(4) . ?
C22 F4 1.335(4) . ?
C22 F5 1.352(4) . ?
C23 F1 1.332(4) . ?
C23 F3 1.342(4) . ?
C23 F2 1.353(4) . ?
C24 C25 1.394(4) . ?
C24 C29 1.401(4) . ?
C24 B 1.644(4) . ?
C25 C26 1.409(4) . ?
C25 H25 0.95 . ?
C26 C27 1.381(4) . ?
C26 C30 1.491(5) . ?
C27 C28 1.380(4) . ?
C27 H27 0.95 . ?
C28 C29 1.394(4) . ?
C28 C31 1.485(4) . ?
C29 H29 0.95 . ?
C30 F9 1.301(5) . ?
C30 F8 1.314(4) . ?
C30 F7 1.325(5) . ?
C31 F112 1.234(8) . ?
C31 F10 1.272(6) . ?
C31 F111 1.296(6) . ?
C31 F12 1.305(7) . ?
C31 F11 1.360(7) . ?
C31 F110 1.371(7) . ?
C32 C33 1.401(4) . ?
C32 C37 1.410(4) . ?
C32 B 1.647(4) . ?
C33 C34 1.400(4) . ?
C33 H33 0.95 . ?
C34 C35 1.385(4) . ?
C34 C38 1.504(4) . ?
C35 C36 1.389(4) . ?
C35 H35 0.95 . ?
C36 C37 1.390(4) . ?
C36 C39 1.493(5) . ?
C37 H37 0.95 . ?
C38 F15 1.331(4) . ?
C38 F13 1.338(4) . ?
C38 F14 1.340(4) . ?
C39 F117 1.257(15) . ?
C39 F118 1.280(13) . ?
C39 F18 1.291(7) . ?
C39 F17 1.313(7) . ?
C39 F116 1.317(15) . ?
C39 F16 1.321(5) . ?
C40 C41 1.401(4) . ?
C40 C45 1.402(4) . ?
C40 B 1.633(4) . ?
C41 C42 1.400(4) . ?
C41 H41 0.95 . ?
C42 C43 1.387(4) . ?
C42 C46 1.491(4) . ?
C43 C44 1.389(4) . ?
C43 H43 0.95 . ?
C44 C45 1.401(4) . ?
C44 C47 1.503(4) . ?
C45 H45 0.95 . ?
C46 F21 1.331(4) . ?
C46 F19 1.340(4) . ?
C46 F20 1.341(4) . ?
C47 F24 1.301(5) . ?
C47 F22 1.330(4) . ?
C47 F23 1.345(5) . ?
F10 F111 1.035(11) . ?
F10 F110 1.200(12) . ?
F11 F111 1.305(12) . ?
F11 F112 1.323(14) . ?
F12 F112 0.932(14) . ?
F12 F110 1.420(14) . ?
F16 F116 1.10(4) . ?
F16 F117 1.29(4) . ?
F17 F117 1.00(4) . ?
F17 F118 1.41(3) . ?
F18 F118 1.01(2) . ?
F18 F116 1.32(3) . ?

loop_
_geom_torsion_atom_site_label_1
_geom_torsion_atom_site_label_2
_geom_torsion_atom_site_label_3
_geom_torsion_atom_site_label_4
_geom_torsion
_geom_torsion_site_symmetry_1
_geom_torsion_site_symmetry_2
_geom_torsion_site_symmetry_3
_geom_torsion_site_symmetry_4
_geom_torsion_publ_flag
C6 C1 C2 C3 -1.3(5) . . . . ?
I C1 C2 C3 177.9(3) . . . . ?
C1 C2 C3 C4 0.5(5) . . . . ?
C2 C3 C4 C5 1.0(6) . . . . ?
C3 C4 C5 C6 -1.7(6) . . . . ?
C2 C1 C6 C5 0.7(5) . . . . ?
I C1 C6 C5 -178.6(3) . . . . ?
C4 C5 C6 C1 0.9(6) . . . . ?
C12 C7 C8 C9 -0.8(5) . . . . ?
I C7 C8 C9 -174.6(2) . . . . ?
C12 C7 C8 C13 179.8(3) . . . . ?
I C7 C8 C13 5.9(5) . . . . ?
C7 C8 C9 C10 1.9(5) . . . . ?
C13 C8 C9 C10 -178.6(4) . . . . ?
C8 C9 C10 C11 -1.7(6) . . . . ?
C8 C9 C10 C14 177.1(4) . . . . ?
C9 C10 C11 C12 0.2(6) . . . . ?
C14 C10 C11 C12 -178.6(4) . . . . ?
C10 C11 C12 C7 0.9(5) . . . . ?
C10 C11 C12 C15 -179.0(3) . . . . ?
C8 C7 C12 C11 -0.6(5) . . . . ?
I C7 C12 C11 173.2(2) . . . . ?
C8 C7 C12 C15 179.3(3) . . . . ?
I C7 C12 C15 -6.8(4) . . . . ?
C21 C16 C17 C18 1.3(4) . . . . ?
B C16 C17 C18 172.7(3) . . . . ?
C16 C17 C18 C19 0.0(4) . . . . ?
C16 C17 C18 C22 -177.7(3) . . . . ?
C17 C18 C19 C20 -1.4(4) . . . . ?
C22 C18 C19 C20 176.3(3) . . . . ?
C18 C19 C20 C21 1.4(4) . . . . ?
C18 C19 C20 C23 -175.5(3) . . . . ?
C19 C20 C21 C16 -0.1(4) . . . . ?
C23 C20 C21 C16 176.9(3) . . . . ?
C17 C16 C21 C20 -1.3(4) . . . . ?
B C16 C21 C20 -172.7(2) . . . . ?
C19 C18 C22 F6 153.5(3) . . . . ?
C17 C18 C22 F6 -28.7(4) . . . . ?
C19 C18 C22 F4 31.3(4) . . . . ?
C17 C18 C22 F4 -150.9(3) . . . . ?
C19 C18 C22 F5 -87.5(4) . . . . ?
C17 C18 C22 F5 90.2(3) . . . . ?
C19 C20 C23 F1 -127.0(3) . . . . ?
C21 C20 C23 F1 55.9(4) . . . . ?
C19 C20 C23 F3 -4.7(4) . . . . ?
C21 C20 C23 F3 178.2(3) . . . . ?
C19 C20 C23 F2 113.7(3) . . . . ?
C21 C20 C23 F2 -63.3(4) . . . . ?
C29 C24 C25 C26 -0.8(4) . . . . ?
B C24 C25 C26 -174.2(3) . . . . ?
C24 C25 C26 C27 0.3(5) . . . . ?
C24 C25 C26 C30 178.7(3) . . . . ?
C25 C26 C27 C28 0.8(5) . . . . ?
C30 C26 C27 C28 -177.6(3) . . . . ?
C26 C27 C28 C29 -1.2(5) . . . . ?
C26 C27 C28 C31 178.6(3) . . . . ?
C27 C28 C29 C24 0.7(5) . . . . ?
C31 C28 C29 C24 -179.2(3) . . . . ?
C25 C24 C29 C28 0.4(4) . . . . ?
B C24 C29 C28 174.0(3) . . . . ?
C27 C26 C30 F9 104.6(4) . . . . ?
C25 C26 C30 F9 -73.8(5) . . . . ?
C27 C26 C30 F8 -15.8(5) . . . . ?
C25 C26 C30 F8 165.8(4) . . . . ?
C27 C26 C30 F7 -137.1(4) . . . . ?
C25 C26 C30 F7 44.5(5) . . . . ?
C27 C28 C31 F112 -155.7(10) . . . . ?
C29 C28 C31 F112 24.1(11) . . . . ?
C27 C28 C31 F10 28.3(10) . . . . ?
C29 C28 C31 F10 -151.9(9) . . . . ?
C27 C28 C31 F111 -24.4(8) . . . . ?
C29 C28 C31 F111 155.4(7) . . . . ?
C27 C28 C31 F12 155.9(6) . . . . ?
C29 C28 C31 F12 -24.2(7) . . . . ?
C27 C28 C31 F11 -88.4(8) . . . . ?
C29 C28 C31 F11 91.4(8) . . . . ?
C27 C28 C31 F110 86.4(8) . . . . ?
C29 C28 C31 F110 -93.7(8) . . . . ?
C37 C32 C33 C34 -2.5(4) . . . . ?
B C32 C33 C34 -175.8(2) . . . . ?
C32 C33 C34 C35 1.3(4) . . . . ?
C32 C33 C34 C38 178.1(3) . . . . ?
C33 C34 C35 C36 1.0(4) . . . . ?
C38 C34 C35 C36 -175.8(3) . . . . ?
C34 C35 C36 C37 -2.0(5) . . . . ?
C34 C35 C36 C39 175.6(3) . . . . ?
C35 C36 C37 C32 0.8(5) . . . . ?
C39 C36 C37 C32 -176.8(3) . . . . ?
C33 C32 C37 C36 1.5(4) . . . . ?
B C32 C37 C36 174.9(3) . . . . ?
C35 C34 C38 F15 -18.3(4) . . . . ?
C33 C34 C38 F15 164.8(3) . . . . ?
C35 C34 C38 F13 -139.5(3) . . . . ?
C33 C34 C38 F13 43.7(4) . . . . ?
C35 C34 C38 F14 101.6(3) . . . . ?
C33 C34 C38 F14 -75.2(3) . . . . ?
C35 C36 C39 F117 93(3) . . . . ?
C37 C36 C39 F117 -89(3) . . . . ?
C35 C36 C39 F118 -29.3(17) . . . . ?
C37 C36 C39 F118 148.3(17) . . . . ?
C35 C36 C39 F18 -79.8(9) . . . . ?
C37 C36 C39 F18 97.8(9) . . . . ?
C35 C36 C39 F17 42.7(6) . . . . ?
C37 C36 C39 F17 -139.7(5) . . . . ?
C35 C36 C39 F116 -146(2) . . . . ?
C37 C36 C39 F116 32(2) . . . . ?
C35 C36 C39 F16 159.8(5) . . . . ?
C37 C36 C39 F16 -22.6(6) . . . . ?
C45 C40 C41 C42 -1.9(4) . . . . ?
B C40 C41 C42 -176.2(2) . . . . ?
C40 C41 C42 C43 0.8(4) . . . . ?
C40 C41 C42 C46 -176.4(3) . . . . ?
C41 C42 C43 C44 0.4(4) . . . . ?
C46 C42 C43 C44 177.5(3) . . . . ?
C42 C43 C44 C45 -0.4(4) . . . . ?
C42 C43 C44 C47 178.1(3) . . . . ?
C43 C44 C45 C40 -0.8(5) . . . . ?
C47 C44 C45 C40 -179.3(3) . . . . ?
C41 C40 C45 C44 1.8(4) . . . . ?
B C40 C45 C44 176.2(3) . . . . ?
C43 C42 C46 F21 9.1(4) . . . . ?
C41 C42 C46 F21 -173.7(3) . . . . ?
C43 C42 C46 F19 -111.1(3) . . . . ?
C41 C42 C46 F19 66.1(4) . . . . ?
C43 C42 C46 F20 131.7(3) . . . . ?
C41 C42 C46 F20 -51.1(4) . . . . ?
C43 C44 C47 F24 132.4(4) . . . . ?
C45 C44 C47 F24 -49.0(5) . . . . ?
C43 C44 C47 F22 8.7(5) . . . . ?
C45 C44 C47 F22 -172.7(3) . . . . ?
C43 C44 C47 F23 -108.3(4) . . . . ?
C45 C44 C47 F23 70.2(4) . . . . ?
F112 C31 F10 F111 86.0(11) . . . . ?
F12 C31 F10 F111 129.7(7) . . . . ?
F11 C31 F10 F111 22.9(7) . . . . ?
F110 C31 F10 F111 167.0(9) . . . . ?
C28 C31 F10 F111 -98.5(7) . . . . ?
F112 C31 F10 F110 -81.1(11) . . . . ?
F111 C31 F10 F110 -167.0(9) . . . . ?
F12 C31 F10 F110 -37.3(7) . . . . ?
F11 C31 F10 F110 -144.2(7) . . . . ?
C28 C31 F10 F110 94.5(6) . . . . ?
F112 C31 F11 F111 -144.5(7) . . . . ?
F10 C31 F11 F111 -19.6(6) . . . . ?
F12 C31 F11 F111 -130.5(6) . . . . ?
F110 C31 F11 F111 -67.0(12) . . . . ?
C28 C31 F11 F111 105.4(5) . . . . ?
F10 C31 F11 F112 124.9(6) . . . . ?
F111 C31 F11 F112 144.5(7) . . . . ?
F12 C31 F11 F112 14.0(7) . . . . ?
F110 C31 F11 F112 77.5(12) . . . . ?
C28 C31 F11 F112 -110.1(5) . . . . ?
F10 C31 F12 F112 -125.3(9) . . . . ?
F111 C31 F12 F112 -77.0(11) . . . . ?
F11 C31 F12 F112 -18.1(8) . . . . ?
F110 C31 F12 F112 -158.3(9) . . . . ?
C28 C31 F12 F112 102.6(8) . . . . ?
F112 C31 F12 F110 158.3(9) . . . . ?
F10 C31 F12 F110 33.0(6) . . . . ?
F111 C31 F12 F110 81.3(9) . . . . ?
F11 C31 F12 F110 140.2(6) . . . . ?
C28 C31 F12 F110 -99.1(5) . . . . ?
F117 C39 F16 F116 -151.8(17) . . . . ?
F118 C39 F16 F116 -67(2) . . . . ?
F18 C39 F16 F116 -22.7(11) . . . . ?
F17 C39 F16 F116 -136.3(10) . . . . ?
C36 C39 F16 F116 101.1(10) . . . . ?
F118 C39 F16 F117 84.5(19) . . . . ?
F18 C39 F16 F117 129.1(14) . . . . ?
F17 C39 F16 F117 15.5(15) . . . . ?
F116 C39 F16 F117 151.8(17) . . . . ?
C36 C39 F16 F117 -107.1(14) . . . . ?
F118 C39 F17 F117 -151(2) . . . . ?
F18 C39 F17 F117 -131.1(18) . . . . ?
F116 C39 F17 F117 -65(2) . . . . ?
F16 C39 F17 F117 -18.8(19) . . . . ?
C36 C39 F17 F117 104.0(19) . . . . ?
F117 C39 F17 F118 151(2) . . . . ?
F18 C39 F17 F118 19.5(10) . . . . ?
F116 C39 F17 F118 86(2) . . . . ?
F16 C39 F17 F118 131.8(9) . . . . ?
C36 C39 F17 F118 -105.4(9) . . . . ?
F117 C39 F18 F118 -71(3) . . . . ?
F17 C39 F18 F118 -24.8(14) . . . . ?
F116 C39 F18 F118 -154.8(18) . . . . ?
F16 C39 F18 F118 -135.2(13) . . . . ?
C36 C39 F18 F118 100.4(13) . . . . ?
F117 C39 F18 F116 84(2) . . . . ?
F118 C39 F18 F116 154.8(18) . . . . ?
F17 C39 F18 F116 130.0(13) . . . . ?
F16 C39 F18 F116 19.7(14) . . . . ?
C36 C39 F18 F116 -104.8(12) . . . . ?
C41 C40 B C16 -149.3(2) . . . . ?
C45 C40 B C16 36.8(3) . . . . ?
C41 C40 B C24 87.0(3) . . . . ?
C45 C40 B C24 -86.9(3) . . . . ?
C41 C40 B C32 -33.4(3) . . . . ?
C45 C40 B C32 152.7(2) . . . . ?
C21 C16 B C40 -157.2(2) . . . . ?
C17 C16 B C40 31.9(3) . . . . ?
C21 C16 B C24 -38.4(4) . . . . ?
C17 C16 B C24 150.7(2) . . . . ?
C21 C16 B C32 81.2(3) . . . . ?
C17 C16 B C32 -89.8(3) . . . . ?
C25 C24 B C40 91.3(3) . . . . ?
C29 C24 B C40 -81.8(3) . . . . ?
C25 C24 B C16 -32.2(4) . . . . ?
C29 C24 B C16 154.7(3) . . . . ?
C25 C24 B C32 -147.0(3) . . . . ?
C29 C24 B C32 39.8(3) . . . . ?
C33 C32 B C40 -32.3(3) . . . . ?
C37 C32 B C40 154.7(2) . . . . ?
C33 C32 B C16 89.5(3) . . . . ?
C37 C32 B C16 -83.5(3) . . . . ?
C33 C32 B C24 -149.2(2) . . . . ?
C37 C32 B C24 37.9(3) . . . . ?
F111 F10 F110 C31 -16.5(11) . . . . ?
F111 F10 F110 F12 16.9(13) . . . . ?
C31 F10 F110 F12 33.3(5) . . . . ?
F112 C31 F110 F10 124.8(7) . . . . ?
F111 C31 F110 F10 9.7(7) . . . . ?
F12 C31 F110 F10 139.9(7) . . . . ?
F11 C31 F110 F10 62.9(13) . . . . ?
C28 C31 F110 F10 -109.6(5) . . . . ?
F112 C31 F110 F12 -15.1(6) . . . . ?
F10 C31 F110 F12 -139.9(7) . . . . ?
F111 C31 F110 F12 -130.2(6) . . . . ?
F11 C31 F110 F12 -77.0(12) . . . . ?
C28 C31 F110 F12 110.5(5) . . . . ?
F112 F12 F110 F10 -11.9(12) . . . . ?
C31 F12 F110 F10 -34.7(5) . . . . ?
F112 F12 F110 C31 22.9(9) . . . . ?
F110 F10 F111 C31 16.4(11) . . . . ?
F110 F10 F111 F11 -11.4(17) . . . . ?
C31 F10 F111 F11 -27.9(7) . . . . ?
F112 C31 F111 F10 -120.7(8) . . . . ?
F12 C31 F111 F10 -75.3(10) . . . . ?
F11 C31 F111 F10 -153.7(8) . . . . ?
F110 C31 F111 F10 -10.6(8) . . . . ?
C28 C31 F111 F10 105.1(6) . . . . ?
F112 C31 F111 F11 33.0(8) . . . . ?
F10 C31 F111 F11 153.7(8) . . . . ?
F12 C31 F111 F11 78.4(9) . . . . ?
F110 C31 F111 F11 143.0(6) . . . . ?
C28 C31 F111 F11 -101.2(5) . . . . ?
F112 F11 F111 F10 -1.0(11) . . . . ?
C31 F11 F111 F10 28.4(8) . . . . ?
F112 F11 F111 C31 -29.4(5) . . . . ?
F110 F12 F112 C31 -21.9(8) . . . . ?
C31 F12 F112 F11 25.1(10) . . . . ?
F110 F12 F112 F11 3.1(18) . . . . ?
F10 C31 F112 F12 75.5(12) . . . . ?
F111 C31 F112 F12 127.5(8) . . . . ?
F11 C31 F112 F12 159.7(9) . . . . ?
F110 C31 F112 F12 20.1(8) . . . . ?
C28 C31 F112 F12 -100.0(8) . . . . ?
F10 C31 F112 F11 -84.2(10) . . . . ?
F111 C31 F112 F11 -32.2(7) . . . . ?
F12 C31 F112 F11 -159.7(9) . . . . ?
F110 C31 F112 F11 -139.6(6) . . . . ?
C28 C31 F112 F11 100.3(5) . . . . ?
F111 F11 F112 F12 4.0(14) . . . . ?
C31 F11 F112 F12 -26.7(11) . . . . ?
F111 F11 F112 C31 30.7(5) . . . . ?
F117 F16 F116 F18 -2(2) . . . . ?
C39 F16 F116 F18 24.6(11) . . . . ?
F117 F16 F116 C39 -26.4(14) . . . . ?
F118 F18 F116 F16 1(2) . . . . ?
C39 F18 F116 F16 -26.3(10) . . . . ?
F118 F18 F116 C39 27.2(16) . . . . ?
F117 C39 F116 F16 25.0(18) . . . . ?
F118 C39 F116 F16 136.3(12) . . . . ?
F18 C39 F116 F16 154.8(13) . . . . ?
F17 C39 F116 F16 67.2(17) . . . . ?
C36 C39 F116 F16 -101.7(11) . . . . ?
F117 C39 F116 F18 -129.8(14) . . . . ?
F118 C39 F116 F18 -18.5(13) . . . . ?
F17 C39 F116 F18 -88(2) . . . . ?
F16 C39 F116 F18 -154.8(13) . . . . ?
C36 C39 F116 F18 103.5(6) . . . . ?
F116 F18 F118 C39 -25.8(14) . . . . ?
C39 F18 F118 F17 25.5(11) . . . . ?
F116 F18 F118 F17 0(2) . . . . ?
F117 C39 F118 F18 132.5(18) . . . . ?
F17 C39 F118 F18 154.0(14) . . . . ?
F116 C39 F118 F18 22.4(17) . . . . ?
F16 C39 F118 F18 68(2) . . . . ?
C36 C39 F118 F18 -100.0(11) . . . . ?
F117 C39 F118 F17 -21.5(18) . . . . ?
F18 C39 F118 F17 -154.0(14) . . . . ?
F116 C39 F118 F17 -131.6(13) . . . . ?
F16 C39 F118 F17 -85.6(15) . . . . ?
C36 C39 F118 F17 106.0(7) . . . . ?
F117 F17 F118 F18 1(3) . . . . ?
C39 F17 F118 F18 -27.9(13) . . . . ?
F117 F17 F118 C39 28.9(17) . . . . ?
F118 F17 F117 C39 -26.5(16) . . . . ?
C39 F17 F117 F16 24.2(18) . . . . ?
F118 F17 F117 F16 -2(3) . . . . ?
F118 C39 F117 F17 27.8(19) . . . . ?
F18 C39 F117 F17 73(3) . . . . ?
F116 C39 F117 F17 137.0(13) . . . . ?
F16 C39 F117 F17 159(2) . . . . ?
C36 C39 F117 F17 -97.9(14) . . . . ?
F118 C39 F117 F16 -131.0(10) . . . . ?
F18 C39 F117 F16 -85(2) . . . . ?
F17 C39 F117 F16 -159(2) . . . . ?
F116 C39 F117 F16 -21.8(13) . . . . ?
C36 C39 F117 F16 103.4(11) . . . . ?
F116 F16 F117 F17 3(3) . . . . ?
C39 F16 F117 F17 -26(2) . . . . ?
F116 F16 F117 C39 28.6(15) . . . . ?
